data_4134837
loop_
_publ_author_name
'Spanopoulos, Ioannis'
'Hadar, Ido'
'Ke, Weijun'
'Guo, Peijun'
'Sidhik, Siraj'
'Kepenekian, Mika\"el'
'Even, Jacky'
'Mohite, Aditya D.'
'Schaller, Richard D.'
'Kanatzidis, Mercouri G.'

_publ_section_title
;
 Water Stable 1D Hybrid Tin(II) Iodide Emits Broad Light with 36%
 Photoluminescence Quantum Efficiency.
;
_journal_name_full 'Journal of the American Chemical Society'
_journal_paper_doi 10.1021/jacs.0c03004
_journal_year 2020
_chemical_formula_moiety (H3N(CH2)8NH3)Sn2I6
_chemical_formula_sum 'C8 H22 I6 N2 Sn2'
_chemical_formula_weight 1145.1
_chemical_name_common 'Octanediammonium Tin iodide'
_space_group_IT_number 15
_space_group_name_Hall '-C 2yc'
_space_group_name_H-M_alt 'C 1 2/c 1'
_symmetry_cell_setting monoclinic
_symmetry_Int_Tables_number 15
_symmetry_space_group_name_Hall '-C 2yc'
_symmetry_space_group_name_H-M 'C 1 2/c 1'
_cell_angle_alpha 90
_cell_angle_beta 108.8167(19)
_cell_angle_gamma 90
_cell_formula_units_Z 4
_cell_length_a 21.0227(12)
_cell_length_b 13.4267(8)
_cell_length_c 8.6803(5)
_cell_measurement_reflns_used 9862
_cell_measurement_temperature 100
_cell_measurement_theta_max 67.496
_cell_measurement_theta_min 6.852
_cell_volume 2319.2(2)
_computing_cell_refinement 'SAINT V8.34A (Bruker, 2017)'
_computing_data_collection 'APEX2 V2017.3 (Bruker, 2017)'
_computing_data_reduction 'Bruker SAINT'
_diffrn_ambient_temperature 100
_diffrn_detector_area_resol_mean 8
_diffrn_measured_fraction_theta_full 0.98
_diffrn_measured_fraction_theta_max 0.89
_diffrn_measurement_device 'four-circle diffractometer'
_diffrn_measurement_device_type 'Bruker Kappa APEX CCD area detector'
_diffrn_measurement_method '\w and \f scans'
_diffrn_radiation_monochromator 'MX optics'
_diffrn_radiation_probe x-ray
_diffrn_radiation_source microsource
_diffrn_radiation_type 'Mo K\a'
_diffrn_radiation_wavelength 0.71073
_diffrn_reflns_av_R_equivalents 0.0395
_diffrn_reflns_av_unetI/netI 0.023
_diffrn_reflns_limit_h_max 32
_diffrn_reflns_limit_h_min -31
_diffrn_reflns_limit_k_max 20
_diffrn_reflns_limit_k_min -20
_diffrn_reflns_limit_l_max 13
_diffrn_reflns_limit_l_min -12
_diffrn_reflns_number 19840
_diffrn_reflns_theta_full 31.17
_diffrn_reflns_theta_max 34
_diffrn_reflns_theta_min 2.8
_diffrn_source 'sealed tube'
_exptl_absorpt_coefficient_mu 10.132
_exptl_absorpt_correction_T_max 0.7467
_exptl_absorpt_correction_T_min 0.4790
_exptl_absorpt_correction_type multi-scan
_exptl_absorpt_process_details 'Scale APEX3'
_exptl_crystal_density_diffrn 3.2796
_exptl_crystal_description 'yellow block'
_exptl_crystal_F_000 2008
_exptl_crystal_size_max 0.144
_exptl_crystal_size_mid 0.075
_exptl_crystal_size_min 0.011
_refine_diff_density_max 0.61
_refine_diff_density_min -0.61
_refine_ls_extinction_method none
_refine_ls_goodness_of_fit_gt 1.43
_refine_ls_goodness_of_fit_ref 1.42
_refine_ls_hydrogen_treatment constr
_refine_ls_number_constraints 44
_refine_ls_number_parameters 58
_refine_ls_number_reflns 4230
_refine_ls_number_restraints 0
_refine_ls_R_factor_all 0.0177
_refine_ls_R_factor_gt 0.0171
_refine_ls_shift/su_max 0.0400
_refine_ls_shift/su_mean 0.0071
_refine_ls_structure_factor_coef Fsqd
_refine_ls_weighting_details w=1/(\s^2^(I)+0.0004I^2^)
_refine_ls_weighting_scheme sigma
_refine_ls_wR_factor_gt 0.0516
_refine_ls_wR_factor_ref 0.0519
_reflns_number_gt 4128
_reflns_number_total 4230
_reflns_threshold_expression I>2\s(I)
_cod_data_source_file ja0c03004_si_003.cif
_cod_data_source_block DAOSn2I6-100K
_cod_depositor_comments
;
The following automatic conversions were performed:

data item '_diffrn_radiation_probe' value 'X-ray' was changed to
'x-ray' in accordance with the
/home/data/users/saulius/crontab/automatic-downloads/rss-feeds/ACS/lib/dictionaries/cif_core.dic
dictionary named 'cif_core.dic' version 2.4.2 last updated on
2011-04-26.

Automatic conversion script
Id: cif_fix_values 7556 2019-12-06 15:28:31Z antanas 
;
_cod_database_code 4134837

loop_
_space_group_symop_id
_space_group_symop_operation_xyz
1 x,y,z
2 -x,y,-z+1/2
3 -x,-y,-z
4 x,-y,z+1/2
5 x+1/2,y+1/2,z
6 -x+1/2,y+1/2,-z+1/2
7 -x+1/2,-y+1/2,-z
8 x+1/2,-y+1/2,z+1/2

loop_
_atom_site_label
_atom_site_type_symbol
_atom_site_fract_x
_atom_site_fract_y
_atom_site_fract_z
_atom_site_adp_type
_atom_site_U_iso_or_equiv
_atom_site_site_symmetry_multiplicity
_atom_site_occupancy
_atom_site_calc_flag
_atom_site_refinement_flags
_atom_site_disorder_assembly
_atom_site_disorder_group
I1 I 0.5 0.113143(12) 0.25 Uani 0.01264(5) 4 1 d . . .
I2 I 0.801703(6) 0.475484(10) 0.039236(15) Uani 0.01396(4) 8 1 d . . .
I3 I 0 0.291204(14) 0.25 Uani 0.01743(6) 4 1 d . . .
I4 I 0.334611(6) 0.270390(9) -0.121576(16) Uani 0.01502(4) 8 1 d . . .
Sn1 Sn 0.402730(6) 0.083911(10) -0.129469(16) Uani 0.01203(4) 8 1 d . . .
N1 N 0.65160(10) 0.22377(14) 0.1880(2) Uiso 0.0207(4) 8 1 d . . .
C1 C 0.46237(11) 0.48953(17) 0.2403(3) Uiso 0.0199(4) 8 1 d . . .
C2 C 0.65669(10) 0.32176(16) 0.1081(3) Uiso 0.0189(4) 8 1 d . . .
C3 C 0.36657(11) 0.40718(16) 0.3088(3) Uiso 0.0177(4) 8 1 d . . .
C4 C 0.44059(10) 0.40091(15) 0.3208(3) Uiso 0.0169(4) 8 1 d . . .
H1c1 H 0.436591 0.49097 0.126656 Uiso 0.0239 8 1 d . . .
H2c1 H 0.451081 0.550232 0.283835 Uiso 0.0239 8 1 d . . .
H1c2 H 0.629652 0.319404 -0.004587 Uiso 0.0227 8 1 d . . .
H2c2 H 0.702428 0.332832 0.113022 Uiso 0.0227 8 1 d . . .
H1c3 H 0.358375 0.469217 0.35409 Uiso 0.0213 8 1 d . . .
H2c3 H 0.339252 0.409927 0.19644 Uiso 0.0213 8 1 d . . .
H1c4 H 0.448313 0.34039 0.270616 Uiso 0.0203 8 1 d . . .
H2c4 H 0.467886 0.397536 0.433127 Uiso 0.0203 8 1 d . . .
H1n1 H 0.669726 0.177044 0.146496 Uiso 0.0248 8 1 d . . .
H2n1 H 0.6726 0.227993 0.292037 Uiso 0.0248 8 1 d . . .
H3n1 H 0.609523 0.2097 0.171504 Uiso 0.0248 8 1 d . . .

loop_
_atom_site_aniso_label
_atom_site_aniso_type_symbol
_atom_site_aniso_U_11
_atom_site_aniso_U_22
_atom_site_aniso_U_33
_atom_site_aniso_U_12
_atom_site_aniso_U_13
_atom_site_aniso_U_23
I1 I 0.01027(7) 0.01187(8) 0.01453(8) 0 0.00228(6) 0
I2 I 0.01149(6) 0.01658(7) 0.01382(7) -0.00087(4) 0.00409(5) 0.00314(4)
I3 I 0.01592(8) 0.01282(8) 0.02907(10) 0 0.01493(7) 0
I4 I 0.01457(6) 0.01410(7) 0.01736(7) 0.00171(4) 0.00652(5) -0.00140(4)
Sn1 Sn 0.01144(6) 0.01257(7) 0.01233(6) 0.00017(4) 0.00418(5) -0.00122(4)

loop_
_atom_type_symbol
_atom_type_scat_dispersion_real
_atom_type_scat_dispersion_imag
_atom_type_scat_source
C 0.0033 0.0016 'International Tables Vol C tables 4.2.6.8 and 6.1.1.1'
H 0.0000 0.0000 'International Tables Vol C tables 4.2.6.8 and 6.1.1.1'
I -0.4742 1.8119 'International Tables Vol C tables 4.2.6.8 and 6.1.1.1'
N 0.0061 0.0033 'International Tables Vol C tables 4.2.6.8 and 6.1.1.1'
Sn -0.6537 1.4246 'International Tables Vol C tables 4.2.6.8 and 6.1.1.1'

loop_
_exptl_crystal_face_index_h
_exptl_crystal_face_index_k
_exptl_crystal_face_index_l
_exptl_crystal_face_perp_dist
? ? ? ?

loop_
_geom_angle_atom_site_label_1
_geom_angle_atom_site_label_2
_geom_angle_atom_site_label_3
_geom_angle_site_symmetry_1
_geom_angle_site_symmetry_2
_geom_angle_site_symmetry_3
_geom_angle
_geom_angle_publ_flag
Sn1 I1 Sn1 . . 2_655 166.307(7) ?
Sn1 I1 N1 . . . 100.83(3) ?
Sn1 I1 N1 . . 2_655 84.69(3) ?
Sn1 I1 N1 2_655 . . 84.69(3) ?
Sn1 I1 N1 2_655 . 2_655 100.83(3) ?
N1 I1 N1 . . 2_655 132.79(4) ?
Sn1 I2 Sn1 5_555 . 8_555 100.421(6) ?
Sn1 I2 N1 5_555 . 7_655 76.00(3) ?
Sn1 I2 N1 8_555 . 7_655 95.18(3) ?
Sn1 I3 Sn1 7_555 . 8_455 113.958(8) ?
Sn1 I4 N1 . . 2_655 90.04(3) ?
Sn1 I4 N1 . . 8_454 117.57(3) ?
N1 I4 N1 2_655 . 8_454 100.79(5) ?
I1 Sn1 I2 . . 5_445 83.628(6) ?
I1 Sn1 I2 . . 8_454 169.796(6) ?
I1 Sn1 I3 . . 7_555 90.504(5) ?
I1 Sn1 I4 . . . 91.465(6) ?
I2 Sn1 I2 5_445 . 8_454 87.200(6) ?
I2 Sn1 I3 5_445 . 7_555 171.760(6) ?
I2 Sn1 I4 5_445 . . 88.674(6) ?
I2 Sn1 I3 8_454 . 7_555 99.060(6) ?
I2 Sn1 I4 8_454 . . 92.788(5) ?
I3 Sn1 I4 7_555 . . 85.689(7) ?
I1 N1 I2 . . 7_655 100.30(4) ?
I1 N1 I4 . . 2_655 73.25(4) ?
I1 N1 I4 . . 8_555 140.26(6) ?
I1 N1 C2 . . . 127.47(13) ?
I1 N1 H1n1 . . . 106.43 ?
I1 N1 H2n1 . . . 92.72 ?
I1 N1 H3n1 . . . 20.18 ?
I2 N1 I4 7_655 . 2_655 136.25(5) ?
I2 N1 I4 7_655 . 8_555 80.38(4) ?
I2 N1 C2 7_655 . . 108.69(14) ?
I2 N1 H1n1 7_655 . . 10.1 ?
I2 N1 H2n1 7_655 . . 118.36 ?
I2 N1 H3n1 7_655 . . 100.89 ?
I4 N1 I4 2_655 . 8_555 79.21(4) ?
I4 N1 C2 2_655 . . 108.89(13) ?
I4 N1 H1n1 2_655 . . 129.5 ?
I4 N1 H2n1 2_655 . . 25.03 ?
I4 N1 H3n1 2_655 . . 86.92 ?
I4 N1 C2 8_555 . . 88.21(11) ?
I4 N1 H1n1 8_555 . . 70.48 ?
I4 N1 H2n1 8_555 . . 54.76 ?
I4 N1 H3n1 8_555 . . 160.43 ?
C2 N1 H1n1 . . . 109.47 ?
C2 N1 H2n1 . . . 109.47 ?
C2 N1 H3n1 . . . 109.47 ?
H1n1 N1 H2n1 . . . 109.47 ?
H1n1 N1 H3n1 . . . 109.47 ?
H2n1 N1 H3n1 . . . 109.47 ?
C1 C1 C4 2_655 . . 113.63(17) ?
C1 C1 H1c1 2_655 . . 109.47 ?
C1 C1 H2c1 2_655 . . 109.47 ?
C4 C1 H1c1 . . . 109.47 ?
C4 C1 H2c1 . . . 109.47 ?
H1c1 C1 H2c1 . . . 104.97 ?
N1 C2 C3 . . 2_655 111.1(2) ?
N1 C2 H1c2 . . . 109.47 ?
N1 C2 H2c2 . . . 109.47 ?
C3 C2 H1c2 2_655 . . 109.47 ?
C3 C2 H2c2 2_655 . . 109.47 ?
H1c2 C2 H2c2 . . . 107.84 ?
C2 C3 C4 2_655 . . 113.80(17) ?
C2 C3 H1c3 2_655 . . 109.47 ?
C2 C3 H2c3 2_655 . . 109.47 ?
C4 C3 H1c3 . . . 109.47 ?
C4 C3 H2c3 . . . 109.47 ?
H1c3 C3 H2c3 . . . 104.77 ?
C1 C4 C3 . . . 112.09(17) ?
C1 C4 H1c4 . . . 109.47 ?
C1 C4 H2c4 . . . 109.47 ?
C3 C4 H1c4 . . . 109.47 ?
C3 C4 H2c4 . . . 109.47 ?
H1c4 C4 H2c4 . . . 106.72 ?

loop_
_geom_bond_atom_site_label_1
_geom_bond_atom_site_label_2
_geom_bond_site_symmetry_1
_geom_bond_site_symmetry_2
_geom_bond_distance
_geom_bond_publ_flag
I1 Sn1 . . 3.2925(4) ?
I1 Sn1 . 2_655 3.2925(4) ?
I1 N1 . . 3.709(2) ?
I1 N1 . 2_655 3.709(2) ?
I2 Sn1 . 5_555 3.2834(3) ?
I2 Sn1 . 8_555 3.0784(4) ?
I2 N1 . 7_655 3.641(2) ?
I3 Sn1 . 7_555 3.0770(3) ?
I3 Sn1 . 8_455 3.0770(3) ?
I4 Sn1 . . 2.8962(3) ?
I4 N1 . 2_655 3.733(2) ?
I4 N1 . 8_454 3.6659(19) ?
N1 C2 . . 1.507(3) ?
N1 H1n1 . . 0.87 ?
N1 H2n1 . . 0.87 ?
N1 H3n1 . . 0.87 ?
C1 C1 . 2_655 1.536(3) ?
C1 C4 . . 1.523(3) ?
C1 H1c1 . . 0.96 ?
C1 H2c1 . . 0.96 ?
C2 C3 . 2_655 1.517(3) ?
C2 H1c2 . . 0.96 ?
C2 H2c2 . . 0.96 ?
C3 C4 . . 1.528(3) ?
C3 H1c3 . . 0.96 ?
C3 H2c3 . . 0.96 ?
C4 H1c4 . . 0.96 ?
C4 H2c4 . . 0.96 ?

loop_
_geom_hbond_atom_site_label_D
_geom_hbond_atom_site_label_H
_geom_hbond_atom_site_label_A
_geom_hbond_site_symmetry_D
_geom_hbond_site_symmetry_H
_geom_hbond_site_symmetry_A
_geom_hbond_distance_DH
_geom_hbond_distance_HA
_geom_hbond_distance_DA
_geom_hbond_angle_DHA
_geom_hbond_publ_flag
? ? ? ? ? ? ? ? ? ? ?

loop_
_geom_torsion_atom_site_label_1
_geom_torsion_atom_site_label_2
_geom_torsion_atom_site_label_3
_geom_torsion_atom_site_label_4
_geom_torsion_site_symmetry_1
_geom_torsion_site_symmetry_2
_geom_torsion_site_symmetry_3
_geom_torsion_site_symmetry_4
_geom_torsion
_geom_torsion_publ_flag
? ? ? ? ? ? ? ? ? ?

loop_
_restr_angle_atom_site_label_1
_restr_angle_site_symmetry_1
_restr_angle_atom_site_label_2
_restr_angle_site_symmetry_2
_restr_angle_atom_site_label_3
_restr_angle_site_symmetry_3
_restr_angle_target
_restr_angle_target_weight_param
? ? ? ? ? ? ? ?

loop_
_restr_distance_atom_site_label_1
_restr_distance_site_symmetry_1
_restr_distance_atom_site_label_2
_restr_distance_site_symmetry_2
_restr_distance_target
_restr_distance_target_weight_param
? ? ? ? ? ?

loop_
_restr_equal_angle_atom_site_label_1
_restr_equal_angle_site_symmetry_1
_restr_equal_angle_atom_site_label_2
_restr_equal_angle_site_symmetry_2
_restr_equal_angle_atom_site_label_3
_restr_equal_angle_site_symmetry_3
_restr_equal_angle_class_class_id
_restr_equal_angle_class_target_weight_param
? ? ? ? ? ? ? ?

loop_
_restr_equal_distance_atom_site_label_1
_restr_equal_distance_site_symmetry_1
_restr_equal_distance_atom_site_label_2
_restr_equal_distance_site_symmetry_2
_restr_equal_distance_class_class_id
_restr_equal_distance_class_target_weight_param
? ? ? ? ? ?

loop_
_restr_equal_torsion_atom_site_label_1
_restr_equal_torsion_site_symmetry_1
_restr_equal_torsion_atom_site_label_2
_restr_equal_torsion_site_symmetry_2
_restr_equal_torsion_atom_site_label_3
_restr_equal_torsion_site_symmetry_3
_restr_equal_torsion_atom_site_label_4
_restr_equal_torsion_site_symmetry_4
_restr_equal_torsion_class_class_id
_restr_equal_torsion_class_target_weight_param
? ? ? ? ? ? ? ? ? ?

loop_
_restr_torsion_atom_site_label_1
_restr_torsion_site_symmetry_1
_restr_torsion_atom_site_label_2
_restr_torsion_site_symmetry_2
_restr_torsion_atom_site_label_3
_restr_torsion_site_symmetry_3
_restr_torsion_atom_site_label_4
_restr_torsion_site_symmetry_4
_restr_torsion_angle_target
_restr_torsion_weight_param
? ? ? ? ? ? ? ? ? ?

loop_
_twin_individual_id
_twin_individual_mass_fraction_refined
_twin_individual_twin_matrix_11
_twin_individual_twin_matrix_12
_twin_individual_twin_matrix_13
_twin_individual_twin_matrix_21
_twin_individual_twin_matrix_22
_twin_individual_twin_matrix_23
_twin_individual_twin_matrix_31
_twin_individual_twin_matrix_32
_twin_individual_twin_matrix_33
? ? ? ? ? ? ? ? ? ? ?

loop_
_jana_atom_site_adp_c_label
_jana_atom_site_adp_c_type_symbol
_jana_atom_site_adp_c_111
_jana_atom_site_adp_c_112
_jana_atom_site_adp_c_113
_jana_atom_site_adp_c_122
_jana_atom_site_adp_c_123
_jana_atom_site_adp_c_133
_jana_atom_site_adp_c_222
_jana_atom_site_adp_c_223
_jana_atom_site_adp_c_233
_jana_atom_site_adp_c_333
? ? ? ? ? ? ? ? ? ? ? ?

loop_
_jana_atom_site_adp_d_label
_jana_atom_site_adp_d_type_symbol
_jana_atom_site_adp_d_1111
_jana_atom_site_adp_d_1112
_jana_atom_site_adp_d_1113
_jana_atom_site_adp_d_1122
_jana_atom_site_adp_d_1123
_jana_atom_site_adp_d_1133
_jana_atom_site_adp_d_1222
_jana_atom_site_adp_d_1223
_jana_atom_site_adp_d_1233
_jana_atom_site_adp_d_1333
_jana_atom_site_adp_d_2222
_jana_atom_site_adp_d_2223
_jana_atom_site_adp_d_2233
_jana_atom_site_adp_d_2333
_jana_atom_site_adp_d_3333
? ? ? ? ? ? ? ? ? ? ? ? ? ? ? ? ?

loop_
_jana_atom_site_adp_e_label
_jana_atom_site_adp_e_type_symbol
_jana_atom_site_adp_e_11111
_jana_atom_site_adp_e_11112
_jana_atom_site_adp_e_11113
_jana_atom_site_adp_e_11122
_jana_atom_site_adp_e_11123
_jana_atom_site_adp_e_11133
_jana_atom_site_adp_e_11222
_jana_atom_site_adp_e_11223
_jana_atom_site_adp_e_11233
_jana_atom_site_adp_e_11333
_jana_atom_site_adp_e_12222
_jana_atom_site_adp_e_12223
_jana_atom_site_adp_e_12233
_jana_atom_site_adp_e_12333
_jana_atom_site_adp_e_13333
_jana_atom_site_adp_e_22222
_jana_atom_site_adp_e_22223
_jana_atom_site_adp_e_22233
_jana_atom_site_adp_e_22333
_jana_atom_site_adp_e_23333
_jana_atom_site_adp_e_33333
? ? ? ? ? ? ? ? ? ? ? ? ? ? ? ? ? ? ? ? ? ? ?

loop_
_jana_atom_site_adp_f_label
_jana_atom_site_adp_f_type_symbol
_jana_atom_site_adp_f_111111
_jana_atom_site_adp_f_111112
_jana_atom_site_adp_f_111113
_jana_atom_site_adp_f_111122
_jana_atom_site_adp_f_111123
_jana_atom_site_adp_f_111133
_jana_atom_site_adp_f_111222
_jana_atom_site_adp_f_111223
_jana_atom_site_adp_f_111233
_jana_atom_site_adp_f_111333
_jana_atom_site_adp_f_112222
_jana_atom_site_adp_f_112223
_jana_atom_site_adp_f_112233
_jana_atom_site_adp_f_112333
_jana_atom_site_adp_f_113333
_jana_atom_site_adp_f_122222
_jana_atom_site_adp_f_122223
_jana_atom_site_adp_f_122233
_jana_atom_site_adp_f_122333
_jana_atom_site_adp_f_123333
_jana_atom_site_adp_f_133333
_jana_atom_site_adp_f_222222
_jana_atom_site_adp_f_222223
_jana_atom_site_adp_f_222233
_jana_atom_site_adp_f_222333
_jana_atom_site_adp_f_223333
_jana_atom_site_adp_f_233333
_jana_atom_site_adp_f_333333
? ? ? ? ? ? ? ? ? ? ? ? ? ? ? ? ? ? ? ? ? ? ? ? ? ? ? ? ? ?
